data_4020641
loop_
_publ_author_name
'William T. Lambert'
'Gregory H. Hanson'
'Farid Benayoud'
'Steven D. Burke'

_publ_section_title
;
 Halichondrin B: Synthesis of the C1-C22 Subunit
;
_journal_name_full 'Journal of Organic Chemistry'
_journal_page_first 9382
_journal_page_last 9398
_journal_paper_doi 10.1021/jo051479m
_journal_volume 70
_journal_year 2005
_chemical_formula_moiety 'C26 H44 O9 S Si'
_chemical_formula_sum 'C26 H44 O9 S Si'
_chemical_formula_weight 560.76
_space_group_IT_number 5
_symmetry_cell_setting monoclinic
_symmetry_space_group_name_Hall 'C 2y'
_symmetry_space_group_name_H-M 'C 1 2 1'
_cell_angle_alpha 90.00
_cell_angle_beta 112.1590(10)
_cell_angle_gamma 90.00
_cell_formula_units_Z 4
_cell_length_a 26.2553(17)
_cell_length_b 11.3176(8)
_cell_length_c 11.8892(8)
_cell_measurement_temperature 100(2)
_cell_volume 3271.9(4)
_diffrn_ambient_temperature 100(2)
_exptl_crystal_density_diffrn 1.138
_cod_depositor_comments
;
The following automatic conversions were performed:
'_symmetry_cell_setting' value 'Monoclinic' changed to 'monoclinic'
according to '/home/saulius/struct/CIF-dictionaries/cif_core.dic'
dictionary named 'cif_core.dic' version 2.4.1 from 2010-06-29.

Automatic conversion script
Id: cif_fix_enum 1527 2010-12-29 10:47:43Z saulius 
;
_cod_original_sg_symbol_H-M 'C 2'
_cod_database_code 4020641

loop_
_symmetry_equiv_pos_as_xyz
'x, y, z'
'-x, y, -z'
'x+1/2, y+1/2, z'
'-x+1/2, y+1/2, -z'

loop_
_atom_site_label
_atom_site_type_symbol
_atom_site_fract_x
_atom_site_fract_y
_atom_site_fract_z
_atom_site_U_iso_or_equiv
_atom_site_adp_type
_atom_site_occupancy
_atom_site_symmetry_multiplicity
_atom_site_calc_flag
_atom_site_refinement_flags
_atom_site_disorder_assembly
_atom_site_disorder_group
S S 0.32233(3) 0.76151(6) 1.19520(6) 0.03905(17) Uani 1 1 d . . .
Si Si 0.11309(2) 0.65072(5) 0.94166(5) 0.01990(13) Uani 1 1 d . . .
O1 O 0.23616(7) 0.90001(15) 1.09599(13) 0.0287(4) Uani 1 1 d . . .
O2 O 0.26907(6) 0.81549(14) 0.97017(13) 0.0246(3) Uani 1 1 d . . .
O3 O 0.17142(6) 0.69128(14) 0.92644(12) 0.0195(3) Uani 1 1 d . . .
O4 O 0.21546(6) 0.76448(13) 0.68235(12) 0.0197(3) Uani 1 1 d . . .
O5 O 0.11448(6) 0.61856(13) 0.62760(12) 0.0193(3) Uani 1 1 d . . .
O6 O 0.14624(5) 0.55859(12) 0.48522(11) 0.0167(3) Uani 1 1 d . . .
O7 O 0.25978(5) 0.53891(12) 0.51504(12) 0.0175(3) Uani 1 1 d . . .
O8 O 0.42126(6) 0.58372(16) 0.52468(16) 0.0323(4) Uani 1 1 d . . .
O9 O 0.38964(6) 0.52164(15) 0.33184(15) 0.0290(4) Uani 1 1 d . . .
C1 C 0.27405(9) 0.8279(2) 1.0851(2) 0.0262(5) Uani 1 1 d . . .
C2 C 0.19970(10) 0.9405(2) 0.97645(19) 0.0258(5) Uani 1 1 d . . .
H2A H 0.2056 1.0253 0.9649 0.031 Uiso 1 1 calc R . .
H2B H 0.1607 0.9279 0.9643 0.031 Uiso 1 1 calc R . .
C3 C 0.21636(9) 0.86312(19) 0.88991(19) 0.0212(4) Uani 1 1 d . . .
H3 H 0.2213 0.9129 0.8252 0.025 Uiso 1 1 calc R . .
C4 C 0.17815(8) 0.75908(19) 0.83299(17) 0.0173(4) Uani 1 1 d . . .
H4 H 0.1416 0.7890 0.7764 0.021 Uiso 1 1 calc R . .
C5 C 0.08612(10) 0.5102(2) 0.8605(2) 0.0343(6) Uani 1 1 d . . .
H5A H 0.0790 0.5199 0.7740 0.051 Uiso 1 1 calc R . .
H5B H 0.0518 0.4891 0.8704 0.051 Uiso 1 1 calc R . .
H5C H 0.1133 0.4473 0.8943 0.051 Uiso 1 1 calc R . .
C6 C 0.05956(10) 0.7670(3) 0.8773(2) 0.0372(6) Uani 1 1 d . . .
H6A H 0.0716 0.8402 0.9238 0.056 Uiso 1 1 calc R . .
H6B H 0.0249 0.7405 0.8822 0.056 Uiso 1 1 calc R . .
H6C H 0.0541 0.7812 0.7923 0.056 Uiso 1 1 calc R . .
C7 C 0.13193(9) 0.6298(2) 1.10967(18) 0.0222(5) Uani 1 1 d . . .
C8 C 0.18481(9) 0.5571(3) 1.1623(2) 0.0329(5) Uani 1 1 d . . .
H8A H 0.2141 0.5960 1.1438 0.049 Uiso 1 1 calc R . .
H8B H 0.1784 0.4779 1.1264 0.049 Uiso 1 1 calc R . .
H8C H 0.1958 0.5508 1.2506 0.049 Uiso 1 1 calc R . .
C9 C 0.14067(13) 0.7475(3) 1.1768(2) 0.0423(7) Uani 1 1 d . . .
H9A H 0.1060 0.7915 1.1496 0.064 Uiso 1 1 calc R . .
H9B H 0.1685 0.7936 1.1597 0.064 Uiso 1 1 calc R . .
H9C H 0.1532 0.7330 1.2644 0.064 Uiso 1 1 calc R . .
C10 C 0.08586(10) 0.5608(3) 1.1313(2) 0.0333(5) Uani 1 1 d . . .
H10A H 0.0961 0.5479 1.2186 0.050 Uiso 1 1 calc R . .
H10B H 0.0806 0.4844 1.0897 0.050 Uiso 1 1 calc R . .
H10C H 0.0516 0.6063 1.0994 0.050 Uiso 1 1 calc R . .
C11 C 0.20465(8) 0.68368(17) 0.76287(17) 0.0163(4) Uani 1 1 d . . .
H11 H 0.2405 0.6526 0.8214 0.020 Uiso 1 1 calc R . .
C12 C 0.16931(8) 0.57943(18) 0.69531(17) 0.0158(4) Uani 1 1 d . . .
H12 H 0.1691 0.5166 0.7542 0.019 Uiso 1 1 calc R . .
C13 C 0.09707(8) 0.56608(19) 0.50946(17) 0.0167(4) Uani 1 1 d . . .
C14 C 0.05670(8) 0.6486(2) 0.41896(17) 0.0212(4) Uani 1 1 d . . .
H14A H 0.0211 0.6445 0.4297 0.025 Uiso 1 1 calc R . .
H14B H 0.0504 0.6207 0.3359 0.025 Uiso 1 1 calc R . .
C15 C 0.07543(10) 0.7769(2) 0.4306(2) 0.0280(5) Uani 1 1 d . . .
H15A H 0.0791 0.8074 0.5104 0.042 Uiso 1 1 calc R . .
H15B H 0.0482 0.8241 0.3669 0.042 Uiso 1 1 calc R . .
H15C H 0.1110 0.7819 0.4218 0.042 Uiso 1 1 calc R . .
C16 C 0.07391(8) 0.44252(19) 0.51259(18) 0.0195(4) Uani 1 1 d . . .
H16A H 0.1034 0.3929 0.5699 0.023 Uiso 1 1 calc R . .
H16B H 0.0442 0.4489 0.5444 0.023 Uiso 1 1 calc R . .
C17 C 0.05119(9) 0.3807(2) 0.3894(2) 0.0235(4) Uani 1 1 d . . .
H17A H 0.0179 0.4215 0.3362 0.035 Uiso 1 1 calc R . .
H17B H 0.0423 0.2985 0.4004 0.035 Uiso 1 1 calc R . .
H17C H 0.0788 0.3824 0.3524 0.035 Uiso 1 1 calc R . .
C18 C 0.18902(7) 0.52719(17) 0.59792(17) 0.0155(4) Uani 1 1 d . . .
H18 H 0.1928 0.4394 0.6062 0.019 Uiso 1 1 calc R . .
C19 C 0.24315(8) 0.58309(17) 0.60783(17) 0.0149(4) Uani 1 1 d . . .
H19 H 0.2719 0.5622 0.6886 0.018 Uiso 1 1 calc R . .
C20 C 0.23766(8) 0.71695(18) 0.59867(18) 0.0165(4) Uani 1 1 d . . .
H20 H 0.2118 0.7370 0.5146 0.020 Uiso 1 1 calc R . .
C21 C 0.29306(8) 0.77192(19) 0.61768(18) 0.0196(4) Uani 1 1 d . . .
H21A H 0.3196 0.7554 0.7009 0.024 Uiso 1 1 calc R . .
H21B H 0.2893 0.8586 0.6066 0.024 Uiso 1 1 calc R . .
C22 C 0.31307(9) 0.71777(18) 0.5242(2) 0.0208(4) Uani 1 1 d . . .
H22A H 0.2889 0.7442 0.4420 0.025 Uiso 1 1 calc R . .
H22B H 0.3507 0.7464 0.5395 0.025 Uiso 1 1 calc R . .
C23 C 0.31335(8) 0.58331(18) 0.52866(19) 0.0189(4) Uani 1 1 d . . .
H23 H 0.3411 0.5563 0.6083 0.023 Uiso 1 1 calc R . .
C24 C 0.32614(8) 0.52772(19) 0.4263(2) 0.0208(4) Uani 1 1 d . . .
H24A H 0.3197 0.4415 0.4258 0.025 Uiso 1 1 calc R . .
H24B H 0.3006 0.5600 0.3480 0.025 Uiso 1 1 calc R . .
C25 C 0.38414(9) 0.54910(19) 0.4366(2) 0.0221(4) Uani 1 1 d . . .
C26 C 0.44388(11) 0.5430(3) 0.3296(3) 0.0444(7) Uani 1 1 d . . .
H26A H 0.4545 0.6253 0.3518 0.067 Uiso 1 1 calc R . .
H26B H 0.4431 0.5276 0.2478 0.067 Uiso 1 1 calc R . .
H26C H 0.4707 0.4903 0.3877 0.067 Uiso 1 1 calc R . .

loop_
_atom_site_aniso_label
_atom_site_aniso_U_11
_atom_site_aniso_U_22
_atom_site_aniso_U_33
_atom_site_aniso_U_23
_atom_site_aniso_U_13
_atom_site_aniso_U_12
S 0.0454(4) 0.0367(3) 0.0279(3) 0.0015(3) 0.0056(3) -0.0059(3)
Si 0.0173(3) 0.0267(3) 0.0160(2) 0.0018(2) 0.0066(2) -0.0010(2)
O1 0.0372(9) 0.0279(9) 0.0195(7) -0.0037(6) 0.0090(7) -0.0037(7)
O2 0.0225(8) 0.0274(8) 0.0217(7) -0.0047(6) 0.0058(6) -0.0055(6)
O3 0.0185(7) 0.0268(8) 0.0148(6) 0.0008(6) 0.0081(6) -0.0024(6)
O4 0.0275(8) 0.0147(6) 0.0234(7) 0.0000(6) 0.0169(6) 0.0010(6)
O5 0.0152(7) 0.0271(8) 0.0147(6) -0.0028(6) 0.0044(5) 0.0018(6)
O6 0.0146(6) 0.0217(7) 0.0149(6) -0.0012(6) 0.0068(5) -0.0003(5)
O7 0.0143(6) 0.0166(7) 0.0245(7) -0.0030(6) 0.0106(6) -0.0019(5)
O8 0.0187(8) 0.0338(9) 0.0466(10) -0.0145(8) 0.0149(7) -0.0038(7)
O9 0.0268(8) 0.0327(9) 0.0350(9) -0.0058(7) 0.0201(7) -0.0055(7)
C1 0.0291(12) 0.0183(10) 0.0287(11) -0.0042(9) 0.0081(9) -0.0100(9)
C2 0.0335(12) 0.0229(11) 0.0212(10) -0.0038(9) 0.0104(9) -0.0007(9)
C3 0.0235(10) 0.0192(10) 0.0198(10) -0.0012(8) 0.0068(8) -0.0008(8)
C4 0.0200(10) 0.0179(9) 0.0145(9) -0.0016(8) 0.0071(8) -0.0021(8)
C5 0.0356(13) 0.0470(15) 0.0253(12) -0.0141(11) 0.0171(10) -0.0221(12)
C6 0.0222(11) 0.0480(15) 0.0415(13) 0.0187(13) 0.0120(10) 0.0073(11)
C7 0.0230(10) 0.0294(12) 0.0172(9) 0.0023(8) 0.0110(8) 0.0033(9)
C8 0.0260(11) 0.0453(15) 0.0265(11) 0.0136(11) 0.0090(9) 0.0057(11)
C9 0.0609(18) 0.0427(16) 0.0300(12) -0.0082(12) 0.0246(13) -0.0011(13)
C10 0.0298(12) 0.0493(15) 0.0258(11) 0.0062(11) 0.0160(10) -0.0003(11)
C11 0.0162(9) 0.0188(10) 0.0140(9) 0.0022(7) 0.0058(7) 0.0015(7)
C12 0.0147(9) 0.0192(10) 0.0148(9) 0.0004(7) 0.0069(7) -0.0004(8)
C13 0.0158(9) 0.0227(10) 0.0132(9) -0.0039(8) 0.0076(7) -0.0004(8)
C14 0.0178(9) 0.0284(11) 0.0162(9) -0.0040(9) 0.0050(7) 0.0025(9)
C15 0.0291(11) 0.0240(11) 0.0277(11) 0.0004(9) 0.0071(9) 0.0037(9)
C16 0.0142(9) 0.0265(11) 0.0189(10) 0.0007(8) 0.0077(8) -0.0020(8)
C17 0.0209(10) 0.0228(11) 0.0246(10) -0.0021(9) 0.0059(8) 0.0004(9)
C18 0.0138(9) 0.0154(10) 0.0175(9) -0.0004(7) 0.0062(7) -0.0019(7)
C19 0.0137(9) 0.0172(10) 0.0145(9) -0.0018(7) 0.0059(7) -0.0007(7)
C20 0.0171(9) 0.0166(10) 0.0179(9) 0.0008(7) 0.0090(8) 0.0009(8)
C21 0.0202(10) 0.0154(9) 0.0241(10) -0.0035(8) 0.0093(8) -0.0024(8)
C22 0.0198(10) 0.0173(10) 0.0282(11) -0.0029(8) 0.0123(9) -0.0026(8)
C23 0.0139(9) 0.0194(10) 0.0245(10) -0.0008(8) 0.0084(8) -0.0028(8)
C24 0.0174(9) 0.0195(10) 0.0272(10) -0.0041(8) 0.0103(8) -0.0008(8)
C25 0.0212(10) 0.0155(10) 0.0334(11) -0.0031(9) 0.0146(9) -0.0008(8)
C26 0.0330(13) 0.0533(18) 0.0620(18) -0.0147(15) 0.0351(13) -0.0087(12)

loop_
_geom_bond_atom_site_label_1
_geom_bond_atom_site_label_2
_geom_bond_distance
_geom_bond_site_symmetry_2
_geom_bond_publ_flag
S C1 1.623(2) . ?
Si O3 1.6727(15) . ?
Si C5 1.856(3) . ?
Si C6 1.865(3) . ?
Si C7 1.883(2) . ?
O1 C1 1.330(3) . ?
O1 C2 1.456(3) . ?
O2 C1 1.331(3) . ?
O2 C3 1.456(3) . ?
O3 C4 1.415(2) . ?
O4 C11 1.428(2) . ?
O4 C20 1.434(2) . ?
O5 C12 1.429(2) . ?
O5 C13 1.432(2) . ?
O6 C13 1.427(2) . ?
O6 C18 1.431(2) . ?
O7 C19 1.422(2) . ?
O7 C23 1.444(2) . ?
O8 C25 1.196(3) . ?
O9 C25 1.343(3) . ?
O9 C26 1.454(3) . ?
C2 C3 1.535(3) . ?
C3 C4 1.529(3) . ?
C4 C11 1.531(3) . ?
C7 C9 1.525(3) . ?
C7 C8 1.530(3) . ?
C7 C10 1.540(3) . ?
C11 C12 1.528(3) . ?
C12 C18 1.552(3) . ?
C13 C14 1.514(3) . ?
C13 C16 1.531(3) . ?
C14 C15 1.523(4) . ?
C16 C17 1.528(3) . ?
C18 C19 1.519(3) . ?
C19 C20 1.522(3) . ?
C20 C21 1.519(3) . ?
C21 C22 1.526(3) . ?
C22 C23 1.523(3) . ?
C23 C24 1.516(3) . ?
C24 C25 1.501(3) . ?

loop_
_cod_related_entry_id
_cod_related_entry_database
_cod_related_entry_code
1 ChemSpider 9831723
